data_1560670
loop_
_publ_author_name
'Zhao, Hui'
'Sun, Xiao-Xia'
'Hu, Huai-Ming'
'An, Ran'
'Yang, Meng-Lin'
'Xue, Ganglin'

_publ_section_title
;
 Syntheses, structures and luminescent properties of lanthanide
 coordination polymers assembled from imidazophenanthroline derivative and
 oxalate ligands
;
_journal_name_full 'Journal of Solid State Chemistry'
_journal_page_first 67
_journal_page_last 73
_journal_paper_doi 10.1016/j.jssc.2016.09.033
_journal_volume 245
_journal_year 2017
_chemical_formula_moiety 'C40 H20 N8 O18 S4 Tb2, 4(O)'
_chemical_formula_sum 'C40 H20 N8 O22 S4 Tb2'
_chemical_formula_weight 1410.72
_space_group_IT_number 2
_space_group_name_Hall '-P 1'
_space_group_name_H-M_alt 'P -1'
_symmetry_cell_setting triclinic
_symmetry_space_group_name_Hall '-P 1'
_symmetry_space_group_name_H-M 'P -1'
_atom_sites_solution_hydrogens geom
_atom_sites_solution_primary direct
_atom_sites_solution_secondary difmap
_cell_angle_alpha 98.549(3)
_cell_angle_beta 91.240(3)
_cell_angle_gamma 115.143(4)
_cell_formula_units_Z 1
_cell_length_a 9.896(2)
_cell_length_b 10.818(2)
_cell_length_c 12.129(3)
_cell_measurement_reflns_used 1480
_cell_measurement_temperature 296(2)
_cell_measurement_theta_max 25.84
_cell_measurement_theta_min 2.28
_cell_volume 1157.2(4)
_computing_cell_refinement 'Bruker SAINT'
_computing_data_collection 'Bruker APEX2'
_computing_data_reduction 'Bruker SAINT'
_computing_molecular_graphics 'Bruker SHELXTL'
_computing_publication_material 'Bruker SHELXTL'
_computing_structure_refinement 'SHELXL-97 (Sheldrick, 2008)'
_computing_structure_solution 'SHELXS-97 (Sheldrick, 2008)'
_diffrn_ambient_temperature 296(2)
_diffrn_measured_fraction_theta_full 0.972
_diffrn_measured_fraction_theta_max 0.972
_diffrn_measurement_device_type 'Bruker APEX-II CCD'
_diffrn_measurement_method '\f and \w scans'
_diffrn_radiation_monochromator graphite
_diffrn_radiation_source 'fine-focus sealed tube'
_diffrn_radiation_type MoK\a
_diffrn_radiation_wavelength 0.71073
_diffrn_reflns_av_R_equivalents 0.0468
_diffrn_reflns_av_sigmaI/netI 0.1031
_diffrn_reflns_limit_h_max 11
_diffrn_reflns_limit_h_min -11
_diffrn_reflns_limit_k_max 6
_diffrn_reflns_limit_k_min -12
_diffrn_reflns_limit_l_max 14
_diffrn_reflns_limit_l_min -12
_diffrn_reflns_number 5645
_diffrn_reflns_theta_full 25.05
_diffrn_reflns_theta_max 25.05
_diffrn_reflns_theta_min 1.71
_exptl_absorpt_coefficient_mu 3.307
_exptl_absorpt_correction_T_max 0.676
_exptl_absorpt_correction_T_min 0.546
_exptl_absorpt_correction_type multi-scan
_exptl_absorpt_process_details sadabs
_exptl_crystal_colour yellow
_exptl_crystal_density_diffrn 2.024
_exptl_crystal_density_method 'not measured'
_exptl_crystal_description block
_exptl_crystal_F_000 686
_exptl_crystal_size_max 0.18
_exptl_crystal_size_mid 0.14
_exptl_crystal_size_min 0.11
_refine_diff_density_max 2.238
_refine_diff_density_min -3.753
_refine_diff_density_rms 0.225
_refine_ls_extinction_method none
_refine_ls_goodness_of_fit_ref 1.053
_refine_ls_hydrogen_treatment constr
_refine_ls_matrix_type full
_refine_ls_number_parameters 343
_refine_ls_number_reflns 3991
_refine_ls_number_restraints 12
_refine_ls_restrained_S_all 1.052
_refine_ls_R_factor_all 0.0877
_refine_ls_R_factor_gt 0.0768
_refine_ls_shift/su_max 0.000
_refine_ls_shift/su_mean 0.000
_refine_ls_structure_factor_coef Fsqd
_refine_ls_weighting_details 'calc w=1/[\s^2^(Fo^2^)+(0.1000P)^2^+13.5000P] where P=(Fo^2^+2Fc^2^)/3'
_refine_ls_weighting_scheme calc
_refine_ls_wR_factor_gt 0.1839
_refine_ls_wR_factor_ref 0.1914
_reflns_number_gt 3497
_reflns_number_total 3991
_reflns_threshold_expression >2sigma(I)
_cod_data_source_file JSSC-2017-245-67.cif
_cod_data_source_block nw1967_0m
_cod_depositor_comments
;
The following automatic conversions were performed:

data item '_symmetry_cell_setting' value 'Triclinic' was changed to
'triclinic' in accordance with the built-in table derived from the
CIF Core dictionary named 'cif_core.dic' version 2.4.5 last updated
on 2014-11-21.

Automatic conversion script
Id: cif_fix_values 8369 2020-08-20 11:38:08Z andrius 
;
_cod_original_sg_symbol_H-M P-1
_cod_database_code 1560670

loop_
_symmetry_equiv_pos_as_xyz
'x, y, z'
'-x, -y, -z'

loop_
_atom_site_label
_atom_site_type_symbol
_atom_site_fract_x
_atom_site_fract_y
_atom_site_fract_z
_atom_site_U_iso_or_equiv
_atom_site_adp_type
_atom_site_occupancy
_atom_site_symmetry_multiplicity
_atom_site_calc_flag
_atom_site_refinement_flags
_atom_site_disorder_assembly
_atom_site_disorder_group
Tb1 Tb 0.45441(7) 0.75415(6) 0.10324(5) 0.0145(2) Uani 1 1 d . . .
S1 S 0.2218(4) 1.2680(4) 0.7710(3) 0.0216(7) Uani 1 1 d . . .
S2 S -0.2502(4) 1.0642(3) 1.0069(3) 0.0205(7) Uani 1 1 d . . .
N1 N 0.4752(13) 0.9363(13) 0.2717(9) 0.025(3) Uani 1 1 d . . .
N2 N 0.2554(12) 0.6723(11) 0.2379(11) 0.028(3) Uani 1 1 d . . .
N3 N 0.1940(13) 1.0416(13) 0.5724(10) 0.029(3) Uani 1 1 d . . .
H3A H 0.2380 1.1300 0.5941 0.035 Uiso 1 1 calc R . .
N4 N 0.0337(13) 0.8189(12) 0.5653(10) 0.027(3) Uani 1 1 d . . .
O1 O 0.3458(10) 1.2281(10) 0.7813(8) 0.024(2) Uani 1 1 d . . .
O2 O 0.2034(11) 1.2936(11) 0.6593(9) 0.031(2) Uani 1 1 d . . .
O3 O 0.2333(11) 1.3781(10) 0.8602(9) 0.034(3) Uani 1 1 d . . .
O4 O -0.3275(10) 0.9387(10) 1.0523(8) 0.025(2) Uani 1 1 d . . .
O5 O -0.1475(10) 1.1799(10) 1.0878(8) 0.027(2) Uani 1 1 d . . .
O6 O -0.3569(11) 1.0990(11) 0.9492(9) 0.029(2) Uani 1 1 d . . .
O7 O 0.4033(10) 0.5224(9) 0.1142(8) 0.024(2) Uani 1 1 d U . .
O8 O 0.4507(11) 0.3415(10) 0.0457(8) 0.027(2) Uani 1 1 d . . .
C1 C 0.5822(17) 1.0669(16) 0.2866(14) 0.039(4) Uani 1 1 d . . .
H1 H 0.6649 1.0858 0.2456 0.046 Uiso 1 1 calc R . .
C2 C 0.576(2) 1.1749(17) 0.3595(13) 0.041(4) Uani 1 1 d . . .
H2 H 0.6494 1.2651 0.3626 0.049 Uiso 1 1 calc R . .
C3 C 0.4634(18) 1.1481(16) 0.4265(13) 0.035(4) Uani 1 1 d . . .
H3 H 0.4611 1.2190 0.4790 0.041 Uiso 1 1 calc R . .
C4 C 0.3483(15) 1.0112(14) 0.4159(10) 0.020(3) Uani 1 1 d . . .
C5 C 0.2264(17) 0.9649(15) 0.4852(12) 0.027(3) Uani 1 1 d . . .
C6 C 0.1300(16) 0.8307(15) 0.4816(12) 0.026(3) Uani 1 1 d . . .
C7 C 0.1330(15) 0.7239(15) 0.3963(11) 0.022(3) Uani 1 1 d . . .
C8 C 0.0314(15) 0.5881(15) 0.3834(12) 0.026(3) Uani 1 1 d . . .
H8 H -0.0420 0.5595 0.4327 0.031 Uiso 1 1 calc R . .
C9 C 0.0386(17) 0.4931(18) 0.2964(15) 0.039(4) Uani 1 1 d . . .
H9 H -0.0313 0.4006 0.2842 0.047 Uiso 1 1 calc R . .
C10 C 0.1548(17) 0.5415(17) 0.2274(13) 0.032(3) Uani 1 1 d . . .
H10 H 0.1619 0.4775 0.1703 0.038 Uiso 1 1 calc R . .
C11 C 0.2469(14) 0.7638(14) 0.3238(11) 0.021(3) Uani 1 1 d . . .
C12 C 0.3602(14) 0.9074(14) 0.3385(11) 0.020(3) Uani 1 1 d . . .
C13 C 0.0778(14) 0.9483(14) 0.6169(11) 0.021(3) Uani 1 1 d . . .
C14 C 0.0063(15) 0.9874(15) 0.7180(12) 0.024(3) Uani 1 1 d . . .
C15 C -0.1206(18) 0.8780(17) 0.7440(13) 0.034(4) Uani 1 1 d . . .
H15 H -0.1534 0.7901 0.7010 0.041 Uiso 1 1 calc R . .
C16 C -0.1990(15) 0.8984(15) 0.8332(12) 0.025(3) Uani 1 1 d . . .
H16 H -0.2846 0.8247 0.8485 0.030 Uiso 1 1 calc R . .
C17 C -0.1507(15) 1.0269(14) 0.8989(11) 0.021(3) Uani 1 1 d . . .
C18 C -0.0211(14) 1.1349(14) 0.8770(12) 0.023(3) Uani 1 1 d U . .
H18 H 0.0149 1.2210 0.9234 0.027 Uiso 1 1 calc R . .
C19 C 0.0568(14) 1.1159(15) 0.7851(11) 0.023(3) Uani 1 1 d . . .
C20 C 0.4575(16) 0.4620(15) 0.0459(12) 0.026(3) Uani 1 1 d . . .
O9 O 0.2345(12) 0.6157(11) -0.0281(9) 0.038(3) Uani 1 1 d . . .
O10 O 0.684(2) 0.498(2) 0.4767(18) 0.103(7) Uani 1 1 d . . .
O11 O 0.431(2) 0.441(2) 0.3321(16) 0.108(7) Uani 1 1 d . . .

loop_
_atom_site_aniso_label
_atom_site_aniso_U_11
_atom_site_aniso_U_22
_atom_site_aniso_U_33
_atom_site_aniso_U_23
_atom_site_aniso_U_13
_atom_site_aniso_U_12
Tb1 0.0191(3) 0.0162(3) 0.0141(4) 0.0001(2) 0.0056(2) 0.0136(2)
S1 0.0221(16) 0.0241(17) 0.0209(18) 0.0026(14) 0.0055(13) 0.0123(14)
S2 0.0246(16) 0.0220(17) 0.0213(18) 0.0046(14) 0.0121(14) 0.0154(14)
N1 0.030(6) 0.037(7) 0.013(6) 0.000(5) 0.009(5) 0.019(6)
N2 0.023(6) 0.015(6) 0.042(8) 0.000(5) 0.012(5) 0.007(5)
N3 0.033(6) 0.029(7) 0.021(7) -0.002(5) 0.010(5) 0.011(6)
N4 0.033(6) 0.027(6) 0.028(7) 0.003(5) 0.014(5) 0.020(5)
O1 0.022(5) 0.036(6) 0.021(5) 0.002(4) -0.003(4) 0.020(4)
O2 0.030(5) 0.034(6) 0.033(6) 0.012(5) 0.001(4) 0.014(5)
O3 0.037(6) 0.023(5) 0.038(6) -0.011(5) 0.012(5) 0.014(5)
O4 0.022(5) 0.023(5) 0.032(6) 0.004(4) 0.013(4) 0.010(4)
O5 0.030(5) 0.033(6) 0.018(5) -0.010(4) 0.000(4) 0.017(5)
O6 0.033(5) 0.034(6) 0.034(6) 0.014(5) 0.009(5) 0.024(5)
O7 0.031(5) 0.021(4) 0.024(5) -0.002(4) 0.016(4) 0.018(4)
O8 0.039(5) 0.025(5) 0.022(5) 0.002(4) 0.021(4) 0.018(5)
C1 0.032(8) 0.031(9) 0.038(10) 0.008(7) 0.019(7) -0.002(7)
C2 0.056(10) 0.031(9) 0.025(9) 0.001(7) 0.022(8) 0.008(8)
C3 0.052(10) 0.027(8) 0.024(8) 0.002(6) 0.011(7) 0.017(7)
C4 0.029(7) 0.024(7) 0.009(6) 0.004(5) 0.008(5) 0.013(6)
C5 0.039(8) 0.029(8) 0.014(7) -0.002(6) 0.005(6) 0.016(7)
C6 0.036(8) 0.036(8) 0.025(8) 0.007(6) 0.005(6) 0.033(7)
C7 0.022(7) 0.034(8) 0.014(7) 0.008(6) 0.001(5) 0.014(6)
C8 0.028(7) 0.032(8) 0.030(8) 0.010(6) 0.021(6) 0.022(6)
C9 0.031(8) 0.034(9) 0.052(11) 0.004(8) 0.005(8) 0.013(7)
C10 0.037(8) 0.042(9) 0.024(8) 0.008(7) 0.010(6) 0.022(7)
C11 0.024(7) 0.029(7) 0.016(7) 0.001(6) 0.006(5) 0.018(6)
C12 0.020(6) 0.022(7) 0.020(7) 0.013(6) 0.003(5) 0.006(6)
C13 0.018(6) 0.029(7) 0.020(7) 0.003(6) 0.005(5) 0.015(6)
C14 0.027(7) 0.034(8) 0.020(7) 0.009(6) 0.015(6) 0.021(6)
C15 0.045(9) 0.036(9) 0.030(9) -0.008(7) 0.008(7) 0.029(8)
C16 0.021(7) 0.025(7) 0.035(9) 0.003(6) 0.013(6) 0.014(6)
C17 0.028(7) 0.028(7) 0.013(7) 0.001(6) 0.010(5) 0.019(6)
C18 0.024(6) 0.024(6) 0.026(6) -0.005(5) 0.009(5) 0.018(5)
C19 0.022(6) 0.030(8) 0.017(7) 0.000(6) 0.002(5) 0.013(6)
C20 0.029(7) 0.028(8) 0.029(9) 0.009(7) 0.008(6) 0.020(6)
O9 0.036(6) 0.038(6) 0.046(7) -0.008(5) -0.004(5) 0.028(5)
O10 0.110(14) 0.095(14) 0.146(18) 0.078(14) 0.061(13) 0.063(12)
O11 0.131(17) 0.121(17) 0.073(13) 0.032(12) 0.023(12) 0.052(14)

loop_
_atom_type_symbol
_atom_type_description
_atom_type_scat_dispersion_real
_atom_type_scat_dispersion_imag
_atom_type_scat_source
C C 0.0033 0.0016 'International Tables Vol C Tables 4.2.6.8 and 6.1.1.4'
H H 0.0000 0.0000 'International Tables Vol C Tables 4.2.6.8 and 6.1.1.4'
N N 0.0061 0.0033 'International Tables Vol C Tables 4.2.6.8 and 6.1.1.4'
O O 0.0106 0.0060 'International Tables Vol C Tables 4.2.6.8 and 6.1.1.4'
Tb Tb -0.1723 4.1537 'International Tables Vol C Tables 4.2.6.8 and 6.1.1.4'
S S 0.1246 0.1234 'International Tables Vol C Tables 4.2.6.8 and 6.1.1.4'

loop_
_geom_angle_atom_site_label_1
_geom_angle_atom_site_label_2
_geom_angle_atom_site_label_3
_geom_angle
_geom_angle_site_symmetry_1
_geom_angle_site_symmetry_3
O1 Tb1 O6 137.8(4) 2_676 2_576
O1 Tb1 O8 87.5(3) 2_676 2_665
O6 Tb1 O8 113.1(4) 2_576 2_665
O1 Tb1 O7 75.4(3) 2_676 .
O6 Tb1 O7 145.5(3) 2_576 .
O8 Tb1 O7 69.2(3) 2_665 .
O1 Tb1 O4 74.5(3) 2_676 1_654
O6 Tb1 O4 77.7(3) 2_576 1_654
O8 Tb1 O4 71.9(3) 2_665 1_654
O7 Tb1 O4 131.0(3) . 1_654
O1 Tb1 O9 150.4(4) 2_676 .
O6 Tb1 O9 71.9(4) 2_576 .
O8 Tb1 O9 76.6(4) 2_665 .
O7 Tb1 O9 75.6(4) . .
O4 Tb1 O9 122.1(4) 1_654 .
O1 Tb1 N2 97.3(4) 2_676 .
O6 Tb1 N2 90.4(4) 2_576 .
O8 Tb1 N2 138.8(3) 2_665 .
O7 Tb1 N2 72.6(3) . .
O4 Tb1 N2 148.8(3) 1_654 .
O9 Tb1 N2 79.7(4) . .
O1 Tb1 N1 76.2(4) 2_676 .
O6 Tb1 N1 69.9(4) 2_576 .
O8 Tb1 N1 154.1(4) 2_665 .
O7 Tb1 N1 124.1(4) . .
O4 Tb1 N1 84.2(4) 1_654 .
O9 Tb1 N1 126.3(4) . .
N2 Tb1 N1 64.5(4) . .
O2 S1 O3 114.7(7) . .
O2 S1 O1 110.5(6) . .
O3 S1 O1 112.6(6) . .
O2 S1 C19 105.9(6) . .
O3 S1 C19 107.5(6) . .
O1 S1 C19 104.7(6) . .
O5 S2 O4 113.9(6) . .
O5 S2 O6 111.7(6) . .
O4 S2 O6 110.8(6) . .
O5 S2 C17 109.1(6) . .
O4 S2 C17 107.3(6) . .
O6 S2 C17 103.5(6) . .
C1 N1 C12 117.8(12) . .
C1 N1 Tb1 122.3(9) . .
C12 N1 Tb1 119.0(9) . .
C10 N2 C11 117.2(12) . .
C10 N2 Tb1 122.5(10) . .
C11 N2 Tb1 120.3(8) . .
C13 N3 C5 105.3(12) . .
C13 N3 H3A 127.4 . .
C5 N3 H3A 127.4 . .
C13 N4 C6 103.7(12) . .
S1 O1 Tb1 145.8(6) . 2_676
S2 O4 Tb1 154.2(6) . 1_456
S2 O6 Tb1 155.7(7) . 2_576
C20 O7 Tb1 117.9(9) . .
C20 O8 Tb1 118.4(9) . 2_665
N1 C1 C2 123.6(14) . .
N1 C1 H1 118.2 . .
C2 C1 H1 118.2 . .
C3 C2 C1 119.2(15) . .
C3 C2 H2 120.4 . .
C1 C2 H2 120.4 . .
C2 C3 C4 119.6(14) . .
C2 C3 H3 120.2 . .
C4 C3 H3 120.2 . .
C12 C4 C3 117.9(12) . .
C12 C4 C5 115.8(12) . .
C3 C4 C5 126.1(13) . .
C6 C5 N3 107.3(13) . .
C6 C5 C4 124.1(13) . .
N3 C5 C4 128.3(13) . .
C5 C6 N4 110.2(13) . .
C5 C6 C7 120.6(13) . .
N4 C6 C7 129.1(14) . .
C8 C7 C11 119.3(13) . .
C8 C7 C6 123.3(13) . .
C11 C7 C6 117.4(13) . .
C7 C8 C9 119.5(13) . .
C7 C8 H8 120.2 . .
C9 C8 H8 120.2 . .
C8 C9 C10 117.5(15) . .
C8 C9 H9 121.2 . .
C10 C9 H9 121.2 . .
N2 C10 C9 124.5(15) . .
N2 C10 H10 117.8 . .
C9 C10 H10 117.8 . .
N2 C11 C7 121.9(13) . .
N2 C11 C12 117.7(12) . .
C7 C11 C12 120.4(12) . .
N1 C12 C4 121.7(12) . .
N1 C12 C11 117.2(12) . .
C4 C12 C11 121.0(12) . .
N4 C13 N3 113.5(12) . .
N4 C13 C14 123.0(12) . .
N3 C13 C14 123.5(12) . .
C19 C14 C15 118.8(12) . .
C19 C14 C13 126.7(13) . .
C15 C14 C13 114.5(12) . .
C16 C15 C14 121.0(14) . .
C16 C15 H15 119.5 . .
C14 C15 H15 119.5 . .
C17 C16 C15 120.3(14) . .
C17 C16 H16 119.8 . .
C15 C16 H16 119.8 . .
C16 C17 C18 119.3(12) . .
C16 C17 S2 123.1(11) . .
C18 C17 S2 117.6(10) . .
C17 C18 C19 120.7(12) . .
C17 C18 H18 119.6 . .
C19 C18 H18 119.6 . .
C14 C19 C18 119.8(13) . .
C14 C19 S1 126.2(11) . .
C18 C19 S1 113.9(10) . .
O7 C20 O8 125.9(13) . .
O7 C20 C20 118.2(15) . 2_665
O8 C20 C20 115.8(15) . 2_665

loop_
_geom_bond_atom_site_label_1
_geom_bond_atom_site_label_2
_geom_bond_distance
_geom_bond_site_symmetry_2
Tb1 O1 2.321(9) 2_676
Tb1 O6 2.331(9) 2_576
Tb1 O8 2.357(9) 2_665
Tb1 O7 2.363(9) .
Tb1 O4 2.406(9) 1_654
Tb1 O9 2.426(10) .
Tb1 N2 2.533(12) .
Tb1 N1 2.557(11) .
S1 O2 1.445(11) .
S1 O3 1.449(10) .
S1 O1 1.472(9) .
S1 C19 1.793(14) .
S2 O5 1.440(10) .
S2 O4 1.446(10) .
S2 O6 1.460(10) .
S2 C17 1.757(12) .
N1 C1 1.340(19) .
N1 C12 1.365(17) .
N2 C10 1.324(19) .
N2 C11 1.357(17) .
N3 C13 1.355(18) .
N3 C5 1.375(18) .
N3 H3A 0.8600 .
N4 C13 1.323(18) .
N4 C6 1.390(18) .
O1 Tb1 2.321(9) 2_676
O4 Tb1 2.406(9) 1_456
O6 Tb1 2.331(9) 2_576
O7 C20 1.248(16) .
O8 C20 1.277(17) .
O8 Tb1 2.357(9) 2_665
C1 C2 1.38(2) .
C1 H1 0.9300 .
C2 C3 1.35(2) .
C2 H2 0.9300 .
C3 C4 1.42(2) .
C3 H3 0.9300 .
C4 C12 1.400(19) .
C4 C5 1.438(19) .
C5 C6 1.35(2) .
C6 C7 1.44(2) .
C7 C8 1.37(2) .
C7 C11 1.405(18) .
C8 C9 1.38(2) .
C8 H8 0.9300 .
C9 C10 1.40(2) .
C9 H9 0.9300 .
C10 H10 0.9300 .
C11 C12 1.460(18) .
C13 C14 1.523(18) .
C14 C19 1.38(2) .
C14 C15 1.39(2) .
C15 C16 1.39(2) .
C15 H15 0.9300 .
C16 C17 1.373(19) .
C16 H16 0.9300 .
C17 C18 1.383(19) .
C18 C19 1.409(18) .
C18 H18 0.9300 .
C20 C20 1.53(3) 2_665

loop_
_geom_torsion_atom_site_label_1
_geom_torsion_atom_site_label_2
_geom_torsion_atom_site_label_3
_geom_torsion_atom_site_label_4
_geom_torsion
_geom_torsion_site_symmetry_1
_geom_torsion_site_symmetry_2
_geom_torsion_site_symmetry_3
_geom_torsion_site_symmetry_4
O1 Tb1 N1 C1 76.1(12) 2_676 . . .
O6 Tb1 N1 C1 -78.2(12) 2_576 . . .
O8 Tb1 N1 C1 23.4(17) 2_665 . . .
O7 Tb1 N1 C1 137.5(12) . . . .
O4 Tb1 N1 C1 0.8(12) 1_654 . . .
O9 Tb1 N1 C1 -125.3(12) . . . .
N2 Tb1 N1 C1 -178.7(13) . . . .
O1 Tb1 N1 C12 -115.1(10) 2_676 . . .
O6 Tb1 N1 C12 90.5(10) 2_576 . . .
O8 Tb1 N1 C12 -167.9(9) 2_665 . . .
O7 Tb1 N1 C12 -53.7(11) . . . .
O4 Tb1 N1 C12 169.5(10) 1_654 . . .
O9 Tb1 N1 C12 43.4(11) . . . .
N2 Tb1 N1 C12 -10.0(9) . . . .
O1 Tb1 N2 C10 -103.6(12) 2_676 . . .
O6 Tb1 N2 C10 118.0(12) 2_576 . . .
O8 Tb1 N2 C10 -9.0(15) 2_665 . . .
O7 Tb1 N2 C10 -31.4(11) . . . .
O4 Tb1 N2 C10 -175.5(10) 1_654 . . .
O9 Tb1 N2 C10 46.6(12) . . . .
N1 Tb1 N2 C10 -174.6(13) . . . .
O1 Tb1 N2 C11 77.5(11) 2_676 . . .
O6 Tb1 N2 C11 -60.8(11) 2_576 . . .
O8 Tb1 N2 C11 172.1(9) 2_665 . . .
O7 Tb1 N2 C11 149.7(11) . . . .
O4 Tb1 N2 C11 5.6(15) 1_654 . . .
O9 Tb1 N2 C11 -132.3(11) . . . .
N1 Tb1 N2 C11 6.6(10) . . . .
O2 S1 O1 Tb1 142.7(10) . . . 2_676
O3 S1 O1 Tb1 12.9(13) . . . 2_676
C19 S1 O1 Tb1 -103.7(11) . . . 2_676
O5 S2 O4 Tb1 116.1(14) . . . 1_456
O6 S2 O4 Tb1 -10.8(16) . . . 1_456
C17 S2 O4 Tb1 -123.1(14) . . . 1_456
O5 S2 O6 Tb1 11.0(17) . . . 2_576
O4 S2 O6 Tb1 139.0(14) . . . 2_576
C17 S2 O6 Tb1 -106.2(15) . . . 2_576
O1 Tb1 O7 C20 -87.3(10) 2_676 . . .
O6 Tb1 O7 C20 106.4(11) 2_576 . . .
O8 Tb1 O7 C20 5.6(10) 2_665 . . .
O4 Tb1 O7 C20 -33.7(12) 1_654 . . .
O9 Tb1 O7 C20 86.6(10) . . . .
N2 Tb1 O7 C20 170.0(11) . . . .
N1 Tb1 O7 C20 -149.1(10) . . . .
C12 N1 C1 C2 -5(2) . . . .
Tb1 N1 C1 C2 163.8(14) . . . .
N1 C1 C2 C3 5(3) . . . .
C1 C2 C3 C4 -4(3) . . . .
C2 C3 C4 C12 2(2) . . . .
C2 C3 C4 C5 175.9(16) . . . .
C13 N3 C5 C6 -0.2(16) . . . .
C13 N3 C5 C4 -174.2(14) . . . .
C12 C4 C5 C6 2(2) . . . .
C3 C4 C5 C6 -171.4(15) . . . .
C12 C4 C5 N3 175.3(14) . . . .
C3 C4 C5 N3 2(3) . . . .
N3 C5 C6 N4 0.4(17) . . . .
C4 C5 C6 N4 174.7(13) . . . .
N3 C5 C6 C7 178.3(12) . . . .
C4 C5 C6 C7 -7(2) . . . .
C13 N4 C6 C5 -0.4(16) . . . .
C13 N4 C6 C7 -178.1(13) . . . .
C5 C6 C7 C8 -175.1(14) . . . .
N4 C6 C7 C8 2(2) . . . .
C5 C6 C7 C11 4.9(19) . . . .
N4 C6 C7 C11 -177.7(13) . . . .
C11 C7 C8 C9 -3(2) . . . .
C6 C7 C8 C9 177.3(14) . . . .
C7 C8 C9 C10 2(2) . . . .
C11 N2 C10 C9 2(2) . . . .
Tb1 N2 C10 C9 -176.7(12) . . . .
C8 C9 C10 N2 -2(2) . . . .
C10 N2 C11 C7 -3(2) . . . .
Tb1 N2 C11 C7 176.3(10) . . . .
C10 N2 C11 C12 178.0(13) . . . .
Tb1 N2 C11 C12 -3.1(16) . . . .
C8 C7 C11 N2 3(2) . . . .
C6 C7 C11 N2 -177.0(12) . . . .
C8 C7 C11 C12 -177.7(12) . . . .
C6 C7 C11 C12 2.4(19) . . . .
C1 N1 C12 C4 4(2) . . . .
Tb1 N1 C12 C4 -165.6(10) . . . .
C1 N1 C12 C11 -178.1(13) . . . .
Tb1 N1 C12 C11 12.7(15) . . . .
C3 C4 C12 N1 -2(2) . . . .
C5 C4 C12 N1 -176.5(12) . . . .
C3 C4 C12 C11 179.3(13) . . . .
C5 C4 C12 C11 5.2(19) . . . .
N2 C11 C12 N1 -6.4(18) . . . .
C7 C11 C12 N1 174.1(12) . . . .
N2 C11 C12 C4 171.9(12) . . . .
C7 C11 C12 C4 -8(2) . . . .
C6 N4 C13 N3 0.3(16) . . . .
C6 N4 C13 C14 -178.5(12) . . . .
C5 N3 C13 N4 -0.1(16) . . . .
C5 N3 C13 C14 178.7(12) . . . .
N4 C13 C14 C19 171.2(14) . . . .
N3 C13 C14 C19 -8(2) . . . .
N4 C13 C14 C15 -7(2) . . . .
N3 C13 C14 C15 174.2(13) . . . .
C19 C14 C15 C16 2(2) . . . .
C13 C14 C15 C16 -179.1(13) . . . .
C14 C15 C16 C17 -1(2) . . . .
C15 C16 C17 C18 -2(2) . . . .
C15 C16 C17 S2 175.5(11) . . . .
O5 S2 C17 C16 155.2(12) . . . .
O4 S2 C17 C16 31.4(14) . . . .
O6 S2 C17 C16 -85.8(13) . . . .
O5 S2 C17 C18 -27.7(13) . . . .
O4 S2 C17 C18 -151.5(11) . . . .
O6 S2 C17 C18 91.3(12) . . . .
C16 C17 C18 C19 3(2) . . . .
S2 C17 C18 C19 -174.1(10) . . . .
C15 C14 C19 C18 -1(2) . . . .
C13 C14 C19 C18 -179.1(13) . . . .
C15 C14 C19 S1 176.9(11) . . . .
C13 C14 C19 S1 -1(2) . . . .
C17 C18 C19 C14 -2(2) . . . .
C17 C18 C19 S1 -180.0(11) . . . .
O2 S1 C19 C14 58.1(14) . . . .
O3 S1 C19 C14 -178.9(13) . . . .
O1 S1 C19 C14 -58.8(14) . . . .
O2 S1 C19 C18 -124.1(11) . . . .
O3 S1 C19 C18 -1.0(12) . . . .
O1 S1 C19 C18 119.1(11) . . . .
Tb1 O7 C20 O8 174.2(11) . . . .
Tb1 O7 C20 C20 -5(2) . . . 2_665
Tb1 O8 C20 O7 174.8(11) 2_665 . . .
Tb1 O8 C20 C20 -6(2) 2_665 . . 2_665
